data_7116668
loop_
_publ_author_name
'Takashi Matsuno'
'Yutaro Koyama'
'Satoru Hiroto'
'Jatish Kumar'
'Tsuyoshi Kawai'
'Hiroshi Shinokubo'

_publ_section_title
;
 Isolation of a 1,4-diketone intermediate in oxidative dimerization of
 2-hydroxyanthracene and its conversion to oxahelicene
;
_journal_name_full Chem.Commun.
_journal_page_first 4607
_journal_paper_doi 10.1039/C5cc00764J
_journal_volume 51
_journal_year 2015
_chemical_formula_sum 'C72 H96 O Si4'
_chemical_formula_weight 1089.84
_space_group_crystal_system orthorhombic
_space_group_IT_number 19
_space_group_name_Hall 'P 2ac 2ab'
_space_group_name_H-M_alt 'P 21 21 21'
_symmetry_space_group_name_Hall 'P 2ac 2ab'
_symmetry_space_group_name_H-M 'P 21 21 21'
_atom_sites_solution_hydrogens geom
_audit_update_record
;
2014-12-24 deposited with the CCDC.
2015-02-17 downloaded from the CCDC.
;
_cell_angle_alpha 90
_cell_angle_beta 90
_cell_angle_gamma 90
_cell_formula_units_Z 4
_cell_length_a 13.7114(7)
_cell_length_b 19.2562(11)
_cell_length_c 25.0769(13)
_cell_measurement_reflns_used 9813
_cell_measurement_temperature 93.(2)
_cell_measurement_theta_max 25.0588
_cell_measurement_theta_min 2.4421
_cell_volume 6621.0(6)
_computing_cell_refinement 'SAINT V8.34A (Bruker AXS Inc., 2013)'
_computing_data_reduction 'SAINT V8.34A (Bruker AXS Inc., 2013)'
_computing_structure_refinement 'SHELXL-2014 (Sheldrick, 2014)'
_diffrn_ambient_temperature 93.(2)
_diffrn_detector_area_resol_mean 10.4167
_diffrn_measured_fraction_theta_full 0.993
_diffrn_measured_fraction_theta_max 0.993
_diffrn_radiation_wavelength 0.71073
_diffrn_reflns_av_R_equivalents 0.0383
_diffrn_reflns_av_unetI/netI 0.0377
_diffrn_reflns_limit_h_max 16
_diffrn_reflns_limit_h_min -14
_diffrn_reflns_limit_k_max 21
_diffrn_reflns_limit_k_min -22
_diffrn_reflns_limit_l_max 29
_diffrn_reflns_limit_l_min -29
_diffrn_reflns_number 45616
_diffrn_reflns_theta_full 25.12
_diffrn_reflns_theta_max 25.12
_diffrn_reflns_theta_min 2.20
_exptl_absorpt_coefficient_mu 0.131
_exptl_absorpt_correction_T_max 0.99
_exptl_absorpt_correction_T_min 0.86
_exptl_absorpt_correction_type multi-scan
_exptl_absorpt_process_details 'SADABS V2014/2 (Bruker AXS Inc.)'
_exptl_crystal_density_diffrn 1.093
_exptl_crystal_density_method 'not measured'
_exptl_crystal_F_000 2368
_exptl_crystal_size_max 0.290
_exptl_crystal_size_mid 0.089
_exptl_crystal_size_min 0.078
_refine_diff_density_max 0.833
_refine_diff_density_min -0.641
_refine_ls_abs_structure_details
;
Flack x determined using 4488 quotients [(I+)-(I-)]/[(I+)+(I-)]
(Parsons, Flack and Wagner, Acta Cryst. B69 (2013) 249-259).
;
_refine_ls_abs_structure_Flack -0.03(3)
_refine_ls_extinction_method none
_refine_ls_goodness_of_fit_ref 1.027
_refine_ls_hydrogen_treatment constr
_refine_ls_matrix_type full
_refine_ls_number_parameters 718
_refine_ls_number_reflns 11700
_refine_ls_number_restraints 18
_refine_ls_restrained_S_all 1.046
_refine_ls_R_factor_all 0.0455
_refine_ls_R_factor_gt 0.0388
_refine_ls_shift/su_max 0.002
_refine_ls_shift/su_mean 0.000
_refine_ls_structure_factor_coef Fsqd
_refine_ls_weighting_details 'w=1/[\s^2^(Fo^2^)+(0.0359P)^2^+3.9288P] where P=(Fo^2^+2Fc^2^)/3'
_refine_ls_weighting_scheme calc
_refine_ls_wR_factor_gt 0.0870
_refine_ls_wR_factor_ref 0.0908
_reflns_number_gt 10672
_reflns_number_total 11700
_reflns_threshold_expression 'I > 2\s(I)'
_cod_data_source_file c5cc00764j2.cif
_cod_data_source_block I
_cod_database_code 7116668

loop_
_space_group_symop_operation_xyz
'x, y, z'
'-x+1/2, -y, z+1/2'
'-x, y+1/2, -z+1/2'
'x+1/2, -y+1/2, -z'

loop_
_atom_site_type_symbol
_atom_site_label
_atom_site_fract_x
_atom_site_fract_y
_atom_site_fract_z
_atom_site_U_iso_or_equiv
_atom_site_adp_type
_atom_site_calc_flag
_atom_site_refinement_flags_adp
_atom_site_refinement_flags_posn
_atom_site_occupancy
C C1 0.8389(2) 0.32023(15) 0.46350(12) 0.0184(7) Uani d . . 1
C C2 0.9293(2) 0.28700(16) 0.46309(12) 0.0215(7) Uani d . . 1
H H2 0.9453 0.2525 0.4887 0.026 Uiso calc U R 1
C C3 0.9934(2) 0.30622(16) 0.42441(13) 0.0196(7) Uani d . . 1
H H3 1.0528 0.2814 0.4206 0.023 Uiso calc U R 1
C C4 0.9731(2) 0.36311(16) 0.38924(12) 0.0170(7) Uani d . . 1
C C5 1.0449(2) 0.38513(15) 0.35276(12) 0.0166(7) Uani d . . 1
C C6 1.0342(2) 0.44847(15) 0.32488(12) 0.0157(6) Uani d . . 1
C C7 1.1064(2) 0.47326(16) 0.28898(12) 0.0200(7) Uani d . . 1
H H7 1.1617 0.4453 0.2813 0.024 Uiso calc U R 1
C C8 1.0972(2) 0.53698(17) 0.26531(13) 0.0216(7) Uani d . . 1
H H8 1.146 0.5528 0.2413 0.026 Uiso calc U R 1
C C9 1.0158(2) 0.57911(17) 0.27628(13) 0.0214(7) Uani d . . 1
H H9 1.0104 0.6234 0.2598 0.026 Uiso calc U R 1
C C10 0.9450(2) 0.55712(16) 0.31022(12) 0.0174(7) Uani d . . 1
H H10 0.8909 0.5864 0.3175 0.021 Uiso calc U R 1
C C11 0.9508(2) 0.49070(16) 0.33506(11) 0.0147(6) Uani d . . 1
C C12 0.8757(2) 0.46641(15) 0.36952(11) 0.0139(6) Uani d . . 1
C C13 0.8829(2) 0.39978(15) 0.39329(11) 0.0138(6) Uani d . . 1
C C14 0.8087(2) 0.36926(14) 0.42633(11) 0.0154(6) Uani d . . 1
C C15 0.7052(2) 0.37903(14) 0.43660(11) 0.0158(6) Uani d . . 1
C C16 0.6879(2) 0.34305(15) 0.48369(12) 0.0173(7) Uani d . . 1
C C17 0.6017(2) 0.34690(16) 0.51331(12) 0.0187(7) Uani d . . 1
H H17 0.5944 0.3226 0.5461 0.022 Uiso calc U R 1
C C18 0.5287(2) 0.38681(16) 0.49329(12) 0.0180(7) Uani d . . 1
H H18 0.4717 0.3942 0.5141 0.022 Uiso calc U R 1
C C19 0.5356(2) 0.41805(15) 0.44163(12) 0.0161(6) Uani d . . 1
C C20 0.4544(2) 0.45288(15) 0.41959(12) 0.0171(7) Uani d . . 1
C C21 0.4561(2) 0.47679(15) 0.36617(13) 0.0170(7) Uani d . . 1
C C22 0.3754(2) 0.51238(16) 0.34353(13) 0.0221(7) Uani d . . 1
H H22 0.3192 0.5211 0.3647 0.027 Uiso calc U R 1
C C23 0.3776(2) 0.53413(16) 0.29175(13) 0.0214(7) Uani d . . 1
H H23 0.3238 0.559 0.2774 0.026 Uiso calc U R 1
C C24 0.4595(2) 0.51983(16) 0.25940(13) 0.0214(7) Uani d . . 1
H H24 0.4605 0.5352 0.2234 0.026 Uiso calc U R 1
C C25 0.5370(2) 0.48410(15) 0.27950(12) 0.0173(7) Uani d . . 1
H H25 0.591 0.474 0.2571 0.021 Uiso calc U R 1
C C26 0.5381(2) 0.46169(15) 0.33361(12) 0.0159(7) Uani d . . 1
C C27 0.6192(2) 0.42574(15) 0.35541(11) 0.0144(6) Uani d . . 1
C C28 0.6230(2) 0.40970(15) 0.41036(12) 0.0143(6) Uani d . . 1
C C29 1.1278(2) 0.34142(16) 0.34291(12) 0.0179(7) Uani d . . 1
C C30 1.1922(2) 0.30087(15) 0.33328(12) 0.0196(7) Uani d . . 1
C C31 1.2079(2) 0.15545(16) 0.29123(13) 0.0227(7) Uani d . . 1
H H31 1.1599 0.1678 0.2627 0.027 Uiso calc U R 1
C C32 1.3785(2) 0.21840(16) 0.35653(13) 0.0219(7) Uani d . . 1
H H32 1.3536 0.1815 0.381 0.026 Uiso calc U R 1
C C33 1.3269(2) 0.27703(17) 0.24292(12) 0.0222(7) Uani d . . 1
H H33 1.3676 0.2415 0.2242 0.027 Uiso calc U R 1
C C34 1.2720(3) 0.09698(17) 0.26896(15) 0.0296(8) Uani d . . 1
H H34A 1.3161 0.0803 0.2969 0.044 Uiso calc U R 1
H H34B 1.3103 0.1146 0.2389 0.044 Uiso calc U R 1
H H34C 1.2305 0.0586 0.2569 0.044 Uiso calc U R 1
C C35 1.1490(3) 0.12975(18) 0.33933(14) 0.0285(8) Uani d . . 1
H H35A 1.1124 0.088 0.3293 0.043 Uiso calc U R 1
H H35B 1.1034 0.1661 0.3506 0.043 Uiso calc U R 1
H H35C 1.1934 0.1188 0.3687 0.043 Uiso calc U R 1
C C36 1.4707(3) 0.1899(2) 0.32955(16) 0.0338(9) Uani d . . 1
H H36A 1.5002 0.2263 0.3075 0.051 Uiso calc U R 1
H H36B 1.4534 0.1502 0.3071 0.051 Uiso calc U R 1
H H36C 1.5173 0.1751 0.3569 0.051 Uiso calc U R 1
C C37 1.4054(3) 0.28130(18) 0.39104(14) 0.0293(8) Uani d . . 1
H H37A 1.4579 0.2685 0.4157 0.044 Uiso calc U R 1
H H37B 1.3482 0.2963 0.4114 0.044 Uiso calc U R 1
H H37C 1.4274 0.3194 0.3681 0.044 Uiso calc U R 1
C C38 1.2416(3) 0.29591(19) 0.20614(14) 0.0308(8) Uani d . . 1
H H38A 1.2022 0.3323 0.2229 0.046 Uiso calc U R 1
H H38B 1.2012 0.2547 0.2001 0.046 Uiso calc U R 1
H H38C 1.2671 0.3128 0.172 0.046 Uiso calc U R 1
C C39 1.3907(3) 0.34144(18) 0.25252(14) 0.0311(8) Uani d . . 1
H H39A 1.4112 0.3609 0.2182 0.047 Uiso calc U R 1
H H39B 1.4485 0.3282 0.2732 0.047 Uiso calc U R 1
H H39C 1.3533 0.3763 0.2723 0.047 Uiso calc U R 1
C C40 0.8030(2) 0.51434(14) 0.38669(11) 0.0144(6) Uani d . . 1
C C41 0.7507(2) 0.55887(16) 0.40503(12) 0.0176(7) Uani d . . 1
C C42 0.7953(3) 0.68160(16) 0.47178(13) 0.0244(7) Uani d . . 1
H H42 0.7665 0.7194 0.4942 0.029 Uiso calc U R 1
C C43 0.6269(2) 0.68691(16) 0.38935(13) 0.0227(7) Uani d . . 1
H H43 0.6748 0.6941 0.3598 0.027 Uiso calc U R 1
C C44 0.6024(3) 0.59150(17) 0.48955(14) 0.0273(8) Uani d . . 1
H H44 0.5549 0.5643 0.4677 0.033 Uiso calc U R 1
C C45 0.8607(3) 0.6375(2) 0.50773(15) 0.0356(9) Uani d . . 1
H H45A 0.8858 0.5978 0.4875 0.053 Uiso calc U R 1
H H45B 0.8229 0.6208 0.5383 0.053 Uiso calc U R 1
H H45C 0.9155 0.6657 0.5204 0.053 Uiso calc U R 1
C C46 0.8578(3) 0.71594(19) 0.42830(15) 0.0340(9) Uani d . . 1
H H46A 0.9124 0.7406 0.4449 0.051 Uiso calc U R 1
H H46B 0.8178 0.7489 0.4081 0.051 Uiso calc U R 1
H H46C 0.8831 0.6802 0.4042 0.051 Uiso calc U R 1
C C47 0.5983(3) 0.75975(18) 0.40903(15) 0.0319(9) Uani d . . 1
H H47A 0.5725 0.7869 0.3791 0.048 Uiso calc U R 1
H H47B 0.6558 0.7831 0.4237 0.048 Uiso calc U R 1
H H47C 0.5482 0.7557 0.4368 0.048 Uiso calc U R 1
C C48 0.5399(3) 0.65034(18) 0.36476(15) 0.0300(8) Uani d . . 1
H H48A 0.4899 0.643 0.3921 0.045 Uiso calc U R 1
H H48B 0.5606 0.6054 0.3503 0.045 Uiso calc U R 1
H H48C 0.5131 0.679 0.336 0.045 Uiso calc U R 1
C C49 0.5419(4) 0.6464(2) 0.51984(18) 0.0514(12) Uani d . . 1
H H49A 0.4976 0.6231 0.5448 0.077 Uiso calc U R 1
H H49B 0.5039 0.6738 0.4943 0.077 Uiso calc U R 1
H H49C 0.5858 0.6771 0.5397 0.077 Uiso calc U R 1
C C50 0.6483(3) 0.53987(19) 0.52874(14) 0.0340(9) Uani d . . 1
H H50A 0.6905 0.5649 0.5537 0.051 Uiso calc U R 1
H H50B 0.6871 0.5057 0.509 0.051 Uiso calc U R 1
H H50C 0.5967 0.516 0.5486 0.051 Uiso calc U R 1
C C51 0.6890(2) 0.39667(14) 0.31919(11) 0.0146(6) Uani d . . 1
C C52 0.7367(2) 0.36660(17) 0.28615(12) 0.0202(7) Uani d . . 1
C C53 0.9140(3) 0.34797(17) 0.21489(13) 0.0251(8) Uani d . . 1
H H53 0.9539 0.3505 0.2482 0.03 Uiso calc U R 1
C C54 0.8104(2) 0.22188(16) 0.26563(12) 0.0213(7) Uani d . . 1
H H54 0.8342 0.19 0.237 0.026 Uiso calc U R 1
C C56 0.9070(3) 0.42219(19) 0.19361(16) 0.0363(9) Uani d . . 1
H H56A 0.9727 0.4412 0.1888 0.054 Uiso calc U R 1
H H56B 0.8708 0.451 0.2191 0.054 Uiso calc U R 1
H H56C 0.8728 0.422 0.1593 0.054 Uiso calc U R 1
C C57 0.9711(3) 0.3019(2) 0.17592(15) 0.0352(9) Uani d . . 1
H H57A 0.9377 0.301 0.1414 0.053 Uiso calc U R 1
H H57B 0.9751 0.2546 0.1902 0.053 Uiso calc U R 1
H H57C 1.0371 0.3206 0.1713 0.053 Uiso calc U R 1
C C58 0.8874(3) 0.22247(17) 0.31021(13) 0.0267(8) Uani d . . 1
H H58A 0.8656 0.2529 0.3392 0.04 Uiso calc U R 1
H H58B 0.9494 0.2397 0.296 0.04 Uiso calc U R 1
H H58C 0.8963 0.1752 0.3239 0.04 Uiso calc U R 1
C C59 0.7148(3) 0.19202(18) 0.28718(14) 0.0319(8) Uani d . . 1
H H59A 0.7266 0.1455 0.3016 0.048 Uiso calc U R 1
H H59B 0.667 0.1892 0.2583 0.048 Uiso calc U R 1
H H59C 0.6897 0.2223 0.3155 0.048 Uiso calc U R 1
C C62 0.3698(2) 0.46418(16) 0.45193(12) 0.0191(7) Uani d . . 1
C C63 0.3004(2) 0.47541(16) 0.47988(12) 0.0210(7) Uani d . . 1
C C64 0.1374(3) 0.57535(17) 0.49113(13) 0.0250(8) Uani d . . 1
H H64 0.088 0.5942 0.5166 0.03 Uiso calc U R 1
C C65 0.1128(3) 0.42071(18) 0.52382(14) 0.0273(8) Uani d . . 1
H H65 0.0997 0.4098 0.4855 0.033 Uiso calc U R 1
C C66 0.2516(3) 0.5230(2) 0.59045(13) 0.0318(9) Uani d . . 1
H H66 0.2732 0.5723 0.5864 0.038 Uiso calc U R 1
C C67 0.2110(3) 0.63311(18) 0.47918(14) 0.0338(8) Uani d . . 1
H H67A 0.2562 0.6175 0.4513 0.051 Uiso calc U R 1
H H67B 0.2477 0.6441 0.5116 0.051 Uiso calc U R 1
H H67C 0.1763 0.6746 0.4669 0.051 Uiso calc U R 1
C C68 0.0840(3) 0.5549(2) 0.43951(14) 0.0333(9) Uani d . . 1
H H68A 0.0522 0.596 0.4243 0.05 Uiso calc U R 1
H H68B 0.0347 0.5196 0.4475 0.05 Uiso calc U R 1
H H68C 0.131 0.5362 0.4138 0.05 Uiso calc U R 1
C C69 0.0128(3) 0.4348(2) 0.54894(16) 0.0355(9) Uani d . . 1
H H69A -0.0302 0.395 0.5427 0.053 Uiso calc U R 1
H H69B -0.0158 0.4765 0.5328 0.053 Uiso calc U R 1
H H69C 0.0205 0.4421 0.5874 0.053 Uiso calc U R 1
C C70 0.1600(3) 0.35538(19) 0.54710(16) 0.0395(10) Uani d . . 1
H H70A 0.1698 0.3615 0.5855 0.059 Uiso calc U R 1
H H70B 0.2231 0.3474 0.5298 0.059 Uiso calc U R 1
H H70C 0.1174 0.3154 0.5409 0.059 Uiso calc U R 1
C C71 0.1765(3) 0.5236(2) 0.63507(14) 0.0420(10) Uani d . . 1
H H71A 0.1547 0.476 0.6422 0.063 Uiso calc U R 1
H H71B 0.1205 0.552 0.6244 0.063 Uiso calc U R 1
H H71C 0.2058 0.5432 0.6674 0.063 Uiso calc U R 1
C C72 0.3422(3) 0.4826(3) 0.60526(16) 0.0535(12) Uani d . . 1
H H72A 0.3672 0.4994 0.6396 0.08 Uiso calc U R 1
H H72B 0.392 0.4892 0.5777 0.08 Uiso calc U R 1
H H72C 0.3262 0.4332 0.6081 0.08 Uiso calc U R 1
O O1 0.76718(15) 0.30534(11) 0.49970(8) 0.0194(5) Uani d . . 1
Si Si1 1.27973(6) 0.23676(4) 0.30659(3) 0.01676(19) Uani d . . 1
Si Si2 0.69115(6) 0.63119(4) 0.44095(3) 0.01790(19) Uani d . . 1
Si Si3 0.79292(7) 0.31045(4) 0.23475(3) 0.0209(2) Uani d . . 1
Si Si4 0.19736(7) 0.49786(4) 0.52342(3) 0.01968(19) Uani d . . 1
C C55 0.7004(4) 0.3048(2) 0.17902(16) 0.0499(12) Uani d U . 1
H H55 0.6476 0.2799 0.1988 0.06 Uiso calc U R 1
C C60 0.7235(3) 0.2487(2) 0.13790(15) 0.0460(11) Uani d U . 1
H H60A 0.673 0.2486 0.1102 0.069 Uiso calc U R 1
H H60B 0.7252 0.2033 0.1555 0.069 Uiso calc U R 1
H H60C 0.7871 0.2583 0.1216 0.069 Uiso calc U R 1
C C61 0.6478(5) 0.3631(4) 0.1642(2) 0.124(3) Uani d U . 1
H H61A 0.6898 0.3944 0.1436 0.187 Uiso calc U R 1
H H61B 0.6243 0.3871 0.1961 0.187 Uiso calc U R 1
H H61C 0.592 0.349 0.1423 0.187 Uiso calc U R 1

loop_
_atom_site_aniso_label
_atom_site_aniso_U_11
_atom_site_aniso_U_22
_atom_site_aniso_U_33
_atom_site_aniso_U_12
_atom_site_aniso_U_13
_atom_site_aniso_U_23
C1 0.0201(17) 0.0146(15) 0.0206(16) -0.0009(13) 0.0000(14) 0.0004(13)
C2 0.0265(19) 0.0186(16) 0.0193(16) 0.0032(14) -0.0034(14) 0.0029(13)
C3 0.0197(17) 0.0155(16) 0.0236(17) 0.0065(13) -0.0005(14) 0.0004(13)
C4 0.0186(17) 0.0155(15) 0.0168(15) 0.0004(13) -0.0044(13) -0.0023(13)
C5 0.0183(16) 0.0160(15) 0.0156(15) 0.0019(13) -0.0027(13) -0.0035(12)
C6 0.0168(16) 0.0156(15) 0.0145(15) -0.0020(13) -0.0023(13) -0.0034(12)
C7 0.0166(17) 0.0236(17) 0.0198(16) 0.0026(13) 0.0013(14) -0.0033(14)
C8 0.0165(17) 0.0268(18) 0.0215(17) -0.0012(14) 0.0039(14) 0.0019(15)
C9 0.0212(18) 0.0200(16) 0.0230(17) -0.0008(14) 0.0002(14) 0.0045(14)
C10 0.0145(16) 0.0190(16) 0.0186(16) 0.0007(13) -0.0012(13) -0.0008(13)
C11 0.0150(15) 0.0160(15) 0.0133(14) -0.0033(13) -0.0014(12) -0.0008(12)
C12 0.0154(16) 0.0140(15) 0.0123(14) 0.0002(12) -0.0037(12) -0.0020(12)
C13 0.0167(16) 0.0136(15) 0.0112(14) 0.0005(13) -0.0032(12) -0.0025(12)
C14 0.0204(17) 0.0125(14) 0.0134(14) 0.0018(13) -0.0014(13) -0.0004(12)
C15 0.0197(16) 0.0115(14) 0.0161(15) 0.0001(13) 0.0006(14) -0.0010(12)
C16 0.0177(17) 0.0151(14) 0.0191(15) -0.0018(13) -0.0024(13) 0.0020(12)
C17 0.0223(18) 0.0176(16) 0.0163(15) -0.0046(13) 0.0009(13) 0.0024(13)
C18 0.0149(16) 0.0198(16) 0.0192(16) -0.0050(13) 0.0037(13) -0.0011(13)
C19 0.0163(16) 0.0144(15) 0.0175(15) -0.0050(13) 0.0015(13) -0.0011(13)
C20 0.0174(17) 0.0141(15) 0.0196(16) -0.0038(13) 0.0019(13) -0.0033(13)
C21 0.0168(16) 0.0117(15) 0.0225(16) -0.0026(13) -0.0002(14) -0.0025(12)
C22 0.0174(16) 0.0199(17) 0.0291(18) -0.0007(14) -0.0009(14) -0.0006(14)
C23 0.0160(17) 0.0190(16) 0.0291(18) 0.0015(13) -0.0068(14) 0.0035(14)
C24 0.0247(18) 0.0190(16) 0.0206(16) -0.0040(14) -0.0049(14) 0.0036(13)
C25 0.0181(16) 0.0162(15) 0.0175(15) -0.0026(13) -0.0003(13) -0.0009(12)
C26 0.0174(16) 0.0116(15) 0.0188(16) -0.0044(13) -0.0014(13) -0.0005(12)
C27 0.0161(16) 0.0110(14) 0.0160(15) -0.0047(12) 0.0012(13) -0.0008(12)
C28 0.0136(15) 0.0115(14) 0.0179(15) -0.0027(12) 0.0007(13) 0.0010(12)
C29 0.0182(17) 0.0183(16) 0.0171(15) -0.0024(14) -0.0022(13) -0.0010(13)
C30 0.0194(17) 0.0182(15) 0.0211(16) 0.0020(15) -0.0010(14) -0.0010(13)
C31 0.0191(17) 0.0221(16) 0.0270(17) 0.0004(14) -0.0035(15) -0.0018(13)
C32 0.0213(18) 0.0188(16) 0.0257(17) 0.0025(14) -0.0026(14) 0.0021(14)
C33 0.0238(18) 0.0218(17) 0.0210(16) 0.0020(14) 0.0015(14) -0.0033(13)
C34 0.028(2) 0.0232(18) 0.038(2) -0.0022(15) -0.0011(16) -0.0076(15)
C35 0.0275(19) 0.0255(18) 0.0324(19) -0.0043(16) 0.0028(16) 0.0002(16)
C36 0.0196(18) 0.035(2) 0.047(2) 0.0083(16) -0.0084(17) -0.0065(18)
C37 0.033(2) 0.030(2) 0.0247(18) -0.0039(16) -0.0066(16) -0.0008(15)
C38 0.038(2) 0.0310(19) 0.0232(18) 0.0052(16) -0.0028(16) 0.0012(15)
C39 0.042(2) 0.0254(19) 0.0259(18) -0.0052(17) 0.0043(17) 0.0026(15)
C40 0.0145(15) 0.0144(14) 0.0142(14) -0.0025(14) -0.0006(13) 0.0041(12)
C41 0.0166(17) 0.0159(16) 0.0202(16) -0.0007(13) -0.0005(13) 0.0006(13)
C42 0.0255(18) 0.0203(16) 0.0273(17) 0.0000(15) -0.0023(16) -0.0069(14)
C43 0.0234(18) 0.0199(16) 0.0247(17) 0.0036(15) 0.0005(15) -0.0028(14)
C44 0.030(2) 0.0247(18) 0.0277(18) -0.0022(15) 0.0089(16) -0.0073(15)
C45 0.030(2) 0.038(2) 0.039(2) -0.0033(17) -0.0099(17) 0.0027(18)
C46 0.033(2) 0.033(2) 0.036(2) -0.0163(17) -0.0075(17) 0.0009(17)
C47 0.036(2) 0.0220(18) 0.038(2) 0.0081(16) -0.0050(17) -0.0022(16)
C48 0.030(2) 0.0250(19) 0.035(2) 0.0025(16) -0.0040(17) -0.0008(16)
C49 0.062(3) 0.041(2) 0.051(3) 0.004(2) 0.035(2) -0.006(2)
C50 0.049(2) 0.0284(19) 0.0250(19) -0.0100(18) 0.0060(18) 0.0005(16)
C51 0.0174(16) 0.0114(14) 0.0150(15) -0.0012(13) -0.0035(13) 0.0022(12)
C52 0.0219(17) 0.0193(16) 0.0195(16) -0.0003(14) -0.0034(14) -0.0027(14)
C53 0.031(2) 0.0283(19) 0.0158(16) -0.0008(15) 0.0025(14) -0.0021(14)
C54 0.0253(18) 0.0191(16) 0.0195(15) 0.0026(14) 0.0026(14) -0.0056(13)
C56 0.040(2) 0.033(2) 0.035(2) -0.0029(17) 0.0070(19) 0.0038(17)
C57 0.033(2) 0.044(2) 0.0292(19) 0.0047(18) 0.0083(17) -0.0035(17)
C58 0.032(2) 0.0208(17) 0.0271(18) 0.0020(15) -0.0009(16) -0.0024(15)
C59 0.036(2) 0.0270(18) 0.0328(19) -0.0015(17) 0.0058(17) -0.0042(15)
C62 0.0200(17) 0.0183(16) 0.0189(16) -0.0014(14) -0.0035(14) -0.0009(13)
C63 0.0198(17) 0.0235(16) 0.0197(16) -0.0008(15) 0.0002(15) -0.0008(13)
C64 0.0258(19) 0.0260(17) 0.0233(17) 0.0041(15) 0.0026(15) -0.0053(14)
C65 0.0273(19) 0.0271(18) 0.0275(18) -0.0047(16) 0.0045(16) -0.0018(15)
C66 0.036(2) 0.038(2) 0.0211(18) 0.0000(17) -0.0004(16) -0.0039(16)
C67 0.047(2) 0.0240(17) 0.0305(18) 0.0005(18) 0.0028(18) -0.0032(15)
C68 0.035(2) 0.036(2) 0.0289(19) 0.0060(17) -0.0051(17) -0.0009(17)
C69 0.024(2) 0.037(2) 0.046(2) -0.0079(17) 0.0074(17) -0.0019(18)
C70 0.042(2) 0.030(2) 0.047(2) -0.0021(18) 0.0131(19) 0.0031(18)
C71 0.056(3) 0.047(2) 0.0232(18) -0.007(2) 0.0064(19) -0.0111(17)
C72 0.041(3) 0.088(4) 0.032(2) 0.002(2) -0.0068(19) 0.001(2)
O1 0.0201(12) 0.0195(11) 0.0187(11) 0.0009(9) -0.0004(9) 0.0052(9)
Si1 0.0154(4) 0.0159(4) 0.0190(4) 0.0029(3) -0.0001(4) -0.0028(3)
Si2 0.0182(5) 0.0143(4) 0.0212(4) 0.0015(4) 0.0031(4) -0.0039(3)
Si3 0.0255(5) 0.0217(4) 0.0157(4) 0.0022(4) 0.0003(4) -0.0056(3)
Si4 0.0175(4) 0.0232(4) 0.0184(4) -0.0005(4) 0.0034(4) -0.0032(4)
C55 0.075(3) 0.038(2) 0.037(2) 0.015(2) -0.031(2) -0.0148(18)
C60 0.040(2) 0.066(3) 0.032(2) -0.010(2) -0.0029(18) -0.027(2)
C61 0.110(5) 0.185(7) 0.079(4) 0.090(5) -0.064(4) -0.080(4)

loop_
_atom_type_symbol
_atom_type_description
_atom_type_scat_dispersion_real
_atom_type_scat_dispersion_imag
_atom_type_scat_source
C C 0.0033 0.0016 'International Tables Vol C Tables 4.2.6.8 and 6.1.1.4'
H H 0.0000 0.0000 'International Tables Vol C Tables 4.2.6.8 and 6.1.1.4'
O O 0.0106 0.0060 'International Tables Vol C Tables 4.2.6.8 and 6.1.1.4'
Si Si 0.0817 0.0704 'International Tables Vol C Tables 4.2.6.8 and 6.1.1.4'

loop_
_geom_angle_atom_site_label_1
_geom_angle_atom_site_label_2
_geom_angle_atom_site_label_3
_geom_angle
O1 C1 C14 111.9(3)
O1 C1 C2 123.2(3)
C14 C1 C2 124.9(3)
C3 C2 C1 117.0(3)
C3 C2 H2 121.5
C1 C2 H2 121.5
C2 C3 C4 121.4(3)
C2 C3 H3 119.3
C4 C3 H3 119.3
C5 C4 C13 120.2(3)
C5 C4 C3 119.6(3)
C13 C4 C3 120.1(3)
C4 C5 C6 120.5(3)
C4 C5 C29 119.3(3)
C6 C5 C29 120.2(3)
C5 C6 C7 122.1(3)
C5 C6 C11 119.1(3)
C7 C6 C11 118.7(3)
C8 C7 C6 120.8(3)
C8 C7 H7 119.6
C6 C7 H7 119.6
C7 C8 C9 120.3(3)
C7 C8 H8 119.8
C9 C8 H8 119.8
C10 C9 C8 120.6(3)
C10 C9 H9 119.7
C8 C9 H9 119.7
C9 C10 C11 120.9(3)
C9 C10 H10 119.6
C11 C10 H10 119.6
C12 C11 C10 121.3(3)
C12 C11 C6 120.1(3)
C10 C11 C6 118.6(3)
C13 C12 C11 120.2(3)
C13 C12 C40 120.5(3)
C11 C12 C40 118.5(3)
C12 C13 C4 118.5(3)
C12 C13 C14 124.3(3)
C4 C13 C14 116.9(3)
C1 C14 C13 116.9(3)
C1 C14 C15 105.1(3)
C13 C14 C15 137.7(3)
C16 C15 C28 117.5(3)
C16 C15 C14 104.6(3)
C28 C15 C14 137.7(3)
O1 C16 C15 112.3(3)
O1 C16 C17 123.0(3)
C15 C16 C17 124.7(3)
C18 C17 C16 117.2(3)
C18 C17 H17 121.4
C16 C17 H17 121.4
C17 C18 C19 121.6(3)
C17 C18 H18 119.2
C19 C18 H18 119.2
C20 C19 C18 120.1(3)
C20 C19 C28 119.7(3)
C18 C19 C28 120.0(3)
C19 C20 C21 120.7(3)
C19 C20 C62 119.3(3)
C21 C20 C62 120.0(3)
C20 C21 C26 119.4(3)
C20 C21 C22 121.5(3)
C26 C21 C22 119.1(3)
C23 C22 C21 120.7(3)
C23 C22 H22 119.6
C21 C22 H22 119.6
C22 C23 C24 120.3(3)
C22 C23 H23 119.8
C24 C23 H23 119.8
C25 C24 C23 120.4(3)
C25 C24 H24 119.8
C23 C24 H24 119.8
C24 C25 C26 120.9(3)
C24 C25 H25 119.5
C26 C25 H25 119.5
C27 C26 C21 119.9(3)
C27 C26 C25 121.6(3)
C21 C26 C25 118.5(3)
C28 C27 C26 120.7(3)
C28 C27 C51 120.5(3)
C26 C27 C51 118.0(3)
C27 C28 C15 124.6(3)
C27 C28 C19 118.4(3)
C15 C28 C19 116.8(3)
C30 C29 C5 174.8(3)
C29 C30 Si1 169.5(3)
C34 C31 C35 110.6(3)
C34 C31 Si1 112.6(2)
C35 C31 Si1 112.4(2)
C34 C31 H31 106.9
C35 C31 H31 106.9
Si1 C31 H31 106.9
C37 C32 C36 109.4(3)
C37 C32 Si1 113.7(2)
C36 C32 Si1 111.5(2)
C37 C32 H32 107.3
C36 C32 H32 107.3
Si1 C32 H32 107.3
C38 C33 C39 109.7(3)
C38 C33 Si1 110.2(2)
C39 C33 Si1 113.2(2)
C38 C33 H33 107.9
C39 C33 H33 107.9
Si1 C33 H33 107.9
C31 C34 H34A 109.5
C31 C34 H34B 109.5
H34A C34 H34B 109.5
C31 C34 H34C 109.5
H34A C34 H34C 109.5
H34B C34 H34C 109.5
C31 C35 H35A 109.5
C31 C35 H35B 109.5
H35A C35 H35B 109.5
C31 C35 H35C 109.5
H35A C35 H35C 109.5
H35B C35 H35C 109.5
C32 C36 H36A 109.5
C32 C36 H36B 109.5
H36A C36 H36B 109.5
C32 C36 H36C 109.5
H36A C36 H36C 109.5
H36B C36 H36C 109.5
C32 C37 H37A 109.5
C32 C37 H37B 109.5
H37A C37 H37B 109.5
C32 C37 H37C 109.5
H37A C37 H37C 109.5
H37B C37 H37C 109.5
C33 C38 H38A 109.5
C33 C38 H38B 109.5
H38A C38 H38B 109.5
C33 C38 H38C 109.5
H38A C38 H38C 109.5
H38B C38 H38C 109.5
C33 C39 H39A 109.5
C33 C39 H39B 109.5
H39A C39 H39B 109.5
C33 C39 H39C 109.5
H39A C39 H39C 109.5
H39B C39 H39C 109.5
C41 C40 C12 171.6(3)
C40 C41 Si2 169.1(3)
C45 C42 C46 109.2(3)
C45 C42 Si2 113.5(2)
C46 C42 Si2 110.6(2)
C45 C42 H42 107.8
C46 C42 H42 107.8
Si2 C42 H42 107.8
C48 C43 C47 110.7(3)
C48 C43 Si2 112.3(2)
C47 C43 Si2 114.5(2)
C48 C43 H43 106.2
C47 C43 H43 106.2
Si2 C43 H43 106.2
C50 C44 C49 110.5(3)
C50 C44 Si2 114.3(3)
C49 C44 Si2 112.8(3)
C50 C44 H44 106.2
C49 C44 H44 106.2
Si2 C44 H44 106.2
C42 C45 H45A 109.5
C42 C45 H45B 109.5
H45A C45 H45B 109.5
C42 C45 H45C 109.5
H45A C45 H45C 109.5
H45B C45 H45C 109.5
C42 C46 H46A 109.5
C42 C46 H46B 109.5
H46A C46 H46B 109.5
C42 C46 H46C 109.5
H46A C46 H46C 109.5
H46B C46 H46C 109.5
C43 C47 H47A 109.5
C43 C47 H47B 109.5
H47A C47 H47B 109.5
C43 C47 H47C 109.5
H47A C47 H47C 109.5
H47B C47 H47C 109.5
C43 C48 H48A 109.5
C43 C48 H48B 109.5
H48A C48 H48B 109.5
C43 C48 H48C 109.5
H48A C48 H48C 109.5
H48B C48 H48C 109.5
C44 C49 H49A 109.5
C44 C49 H49B 109.5
H49A C49 H49B 109.5
C44 C49 H49C 109.5
H49A C49 H49C 109.5
H49B C49 H49C 109.5
C44 C50 H50A 109.5
C44 C50 H50B 109.5
H50A C50 H50B 109.5
C44 C50 H50C 109.5
H50A C50 H50C 109.5
H50B C50 H50C 109.5
C52 C51 C27 170.6(3)
C51 C52 Si3 170.6(3)
C56 C53 C57 110.5(3)
C56 C53 Si3 113.3(3)
C57 C53 Si3 113.4(2)
C56 C53 H53 106.3
C57 C53 H53 106.3
Si3 C53 H53 106.3
C59 C54 C58 109.5(3)
C59 C54 Si3 112.1(2)
C58 C54 Si3 112.2(2)
C59 C54 H54 107.6
C58 C54 H54 107.6
Si3 C54 H54 107.6
C53 C56 H56A 109.5
C53 C56 H56B 109.5
H56A C56 H56B 109.5
C53 C56 H56C 109.5
H56A C56 H56C 109.5
H56B C56 H56C 109.5
C53 C57 H57A 109.5
C53 C57 H57B 109.5
H57A C57 H57B 109.5
C53 C57 H57C 109.5
H57A C57 H57C 109.5
H57B C57 H57C 109.5
C54 C58 H58A 109.5
C54 C58 H58B 109.5
H58A C58 H58B 109.5
C54 C58 H58C 109.5
H58A C58 H58C 109.5
H58B C58 H58C 109.5
C54 C59 H59A 109.5
C54 C59 H59B 109.5
H59A C59 H59B 109.5
C54 C59 H59C 109.5
H59A C59 H59C 109.5
H59B C59 H59C 109.5
C63 C62 C20 177.9(3)
C62 C63 Si4 176.5(3)
C67 C64 C68 109.6(3)
C67 C64 Si4 111.8(2)
C68 C64 Si4 111.5(2)
C67 C64 H64 107.9
C68 C64 H64 107.9
Si4 C64 H64 107.9
C70 C65 C69 111.5(3)
C70 C65 Si4 113.0(3)
C69 C65 Si4 114.4(2)
C70 C65 H65 105.7
C69 C65 H65 105.7
Si4 C65 H65 105.7
C72 C66 C71 112.3(3)
C72 C66 Si4 114.1(3)
C71 C66 Si4 112.8(3)
C72 C66 H66 105.6
C71 C66 H66 105.6
Si4 C66 H66 105.6
C64 C67 H67A 109.5
C64 C67 H67B 109.5
H67A C67 H67B 109.5
C64 C67 H67C 109.5
H67A C67 H67C 109.5
H67B C67 H67C 109.5
C64 C68 H68A 109.5
C64 C68 H68B 109.5
H68A C68 H68B 109.5
C64 C68 H68C 109.5
H68A C68 H68C 109.5
H68B C68 H68C 109.5
C65 C69 H69A 109.5
C65 C69 H69B 109.5
H69A C69 H69B 109.5
C65 C69 H69C 109.5
H69A C69 H69C 109.5
H69B C69 H69C 109.5
C65 C70 H70A 109.5
C65 C70 H70B 109.5
H70A C70 H70B 109.5
C65 C70 H70C 109.5
H70A C70 H70C 109.5
H70B C70 H70C 109.5
C66 C71 H71A 109.5
C66 C71 H71B 109.5
H71A C71 H71B 109.5
C66 C71 H71C 109.5
H71A C71 H71C 109.5
H71B C71 H71C 109.5
C66 C72 H72A 109.5
C66 C72 H72B 109.5
H72A C72 H72B 109.5
C66 C72 H72C 109.5
H72A C72 H72C 109.5
H72B C72 H72C 109.5
C16 O1 C1 105.4(2)
C30 Si1 C32 110.65(14)
C30 Si1 C33 104.73(14)
C32 Si1 C33 113.23(15)
C30 Si1 C31 106.80(15)
C32 Si1 C31 110.83(14)
C33 Si1 C31 110.26(14)
C41 Si2 C44 107.16(14)
C41 Si2 C42 104.60(15)
C44 Si2 C42 115.55(15)
C41 Si2 C43 107.39(14)
C44 Si2 C43 111.74(16)
C42 Si2 C43 109.81(15)
C52 Si3 C53 109.15(15)
C52 Si3 C54 107.16(14)
C53 Si3 C54 110.11(15)
C52 Si3 C55 105.60(18)
C53 Si3 C55 114.8(2)
C54 Si3 C55 109.67(17)
C63 Si4 C65 106.90(15)
C63 Si4 C64 105.43(15)
C65 Si4 C64 110.97(16)
C63 Si4 C66 106.55(16)
C65 Si4 C66 115.89(17)
C64 Si4 C66 110.41(16)
C61 C55 C60 120.0(4)
C61 C55 Si3 120.1(3)
C60 C55 Si3 113.6(3)
C61 C55 H55 98.4
C60 C55 H55 98.4
Si3 C55 H55 98.4
C55 C60 H60A 109.5
C55 C60 H60B 109.5
H60A C60 H60B 109.5
C55 C60 H60C 109.5
H60A C60 H60C 109.5
H60B C60 H60C 109.5
C55 C61 H61A 109.5
C55 C61 H61B 109.5
H61A C61 H61B 109.5
C55 C61 H61C 109.5
H61A C61 H61C 109.5
H61B C61 H61C 109.5

loop_
_geom_bond_atom_site_label_1
_geom_bond_atom_site_label_2
_geom_bond_distance
C1 O1 1.369(4)
C1 C14 1.390(4)
C1 C2 1.395(5)
C2 C3 1.360(5)
C2 H2 0.95
C3 C4 1.434(4)
C3 H3 0.95
C4 C5 1.409(4)
C4 C13 1.427(4)
C5 C6 1.413(4)
C5 C29 1.436(4)
C6 C7 1.420(4)
C6 C11 1.426(4)
C7 C8 1.369(5)
C7 H7 0.95
C8 C9 1.406(5)
C8 H8 0.95
C9 C10 1.359(4)
C9 H9 0.95
C10 C11 1.425(4)
C10 H10 0.95
C11 C12 1.423(4)
C12 C13 1.418(4)
C12 C40 1.425(4)
C13 C14 1.438(4)
C14 C15 1.454(5)
C15 C16 1.389(4)
C15 C28 1.433(4)
C16 O1 1.367(4)
C16 C17 1.399(4)
C17 C18 1.358(4)
C17 H17 0.95
C18 C19 1.431(4)
C18 H18 0.95
C19 C20 1.413(4)
C19 C28 1.441(4)
C20 C21 1.417(4)
C20 C62 1.432(5)
C21 C26 1.420(4)
C21 C22 1.420(4)
C22 C23 1.365(5)
C22 H22 0.95
C23 C24 1.412(5)
C23 H23 0.95
C24 C25 1.363(4)
C24 H24 0.95
C25 C26 1.424(4)
C25 H25 0.95
C26 C27 1.419(4)
C27 C28 1.413(4)
C27 C51 1.433(4)
C29 C30 1.202(4)
C30 Si1 1.848(3)
C31 C34 1.533(5)
C31 C35 1.534(5)
C31 Si1 1.889(3)
C31 H31 1.0
C32 C37 1.534(5)
C32 C36 1.535(5)
C32 Si1 1.878(3)
C32 H32 1.0
C33 C38 1.533(5)
C33 C39 1.537(5)
C33 Si1 1.889(3)
C33 H33 1.0
C34 H34A 0.98
C34 H34B 0.98
C34 H34C 0.98
C35 H35A 0.98
C35 H35B 0.98
C35 H35C 0.98
C36 H36A 0.98
C36 H36B 0.98
C36 H36C 0.98
C37 H37A 0.98
C37 H37B 0.98
C37 H37C 0.98
C38 H38A 0.98
C38 H38B 0.98
C38 H38C 0.98
C39 H39A 0.98
C39 H39B 0.98
C39 H39C 0.98
C40 C41 1.208(4)
C41 Si2 1.849(3)
C42 C45 1.529(5)
C42 C46 1.537(5)
C42 Si2 1.892(3)
C42 H42 1.0
C43 C48 1.516(5)
C43 C47 1.538(5)
C43 Si2 1.898(3)
C43 H43 1.0
C44 C50 1.533(5)
C44 C49 1.543(5)
C44 Si2 1.884(3)
C44 H44 1.0
C45 H45A 0.98
C45 H45B 0.98
C45 H45C 0.98
C46 H46A 0.98
C46 H46B 0.98
C46 H46C 0.98
C47 H47A 0.98
C47 H47B 0.98
C47 H47C 0.98
C48 H48A 0.98
C48 H48B 0.98
C48 H48C 0.98
C49 H49A 0.98
C49 H49B 0.98
C49 H49C 0.98
C50 H50A 0.98
C50 H50B 0.98
C50 H50C 0.98
C51 C52 1.204(4)
C52 Si3 1.850(3)
C53 C56 1.529(5)
C53 C57 1.535(5)
C53 Si3 1.878(4)
C53 H53 1.0
C54 C59 1.530(5)
C54 C58 1.538(5)
C54 Si3 1.888(3)
C54 H54 1.0
C56 H56A 0.98
C56 H56B 0.98
C56 H56C 0.98
C57 H57A 0.98
C57 H57B 0.98
C57 H57C 0.98
C58 H58A 0.98
C58 H58B 0.98
C58 H58C 0.98
C59 H59A 0.98
C59 H59B 0.98
C59 H59C 0.98
C62 C63 1.202(5)
C63 Si4 1.837(3)
C64 C67 1.532(5)
C64 C68 1.538(5)
C64 Si4 1.887(3)
C64 H64 1.0
C65 C70 1.530(5)
C65 C69 1.533(5)
C65 Si4 1.884(3)
C65 H65 1.0
C66 C72 1.512(6)
C66 C71 1.521(5)
C66 Si4 1.901(3)
C66 H66 1.0
C67 H67A 0.98
C67 H67B 0.98
C67 H67C 0.98
C68 H68A 0.98
C68 H68B 0.98
C68 H68C 0.98
C69 H69A 0.98
C69 H69B 0.98
C69 H69C 0.98
C70 H70A 0.98
C70 H70B 0.98
C70 H70C 0.98
C71 H71A 0.98
C71 H71B 0.98
C71 H71C 0.98
C72 H72A 0.98
C72 H72B 0.98
C72 H72C 0.98
Si3 C55 1.891(4)
C55 C61 1.385(7)
C55 C60 1.526(5)
C55 H55 1.0
C60 H60A 0.98
C60 H60B 0.98
C60 H60C 0.98
C61 H61A 0.98
C61 H61B 0.98
C61 H61C 0.98
